data_4509989
loop_
_publ_author_name
'Wang, Hao'
'Yi, Fei-Yan'
'Dang, Song'
'Tian, Wan-Guo'
'Sun, Zhong-Ming'

_publ_section_title
;
 Rational Assembly of Co/Cd-MOFs Featuring Topological Variation
;
_journal_issue 1
_journal_name_full 'Crystal Growth &amp; Design'
_journal_page_first 147
_journal_paper_doi 10.1021/cg4013334
_journal_volume 14
_journal_year 2014
_chemical_formula_sum 'C21 H20 Cd N6 O7 S'
_chemical_formula_weight 612.89
_chemical_name_systematic
; 
 ? 
;
_space_group_IT_number 61
_symmetry_cell_setting orthorhombic
_symmetry_space_group_name_Hall '-P 2ac 2ab'
_symmetry_space_group_name_H-M 'P b c a'
_atom_sites_solution_hydrogens geom
_atom_sites_solution_primary direct
_atom_sites_solution_secondary difmap
_audit_creation_method SHELXL-97
_cell_angle_alpha 90.00
_cell_angle_beta 90.00
_cell_angle_gamma 90.00
_cell_formula_units_Z 8
_cell_length_a 10.7320(11)
_cell_length_b 20.421(2)
_cell_length_c 22.125(2)
_cell_measurement_temperature 293(2)
_cell_measurement_theta_max 26.06
_cell_measurement_theta_min 2.20
_cell_volume 4848.9(8)
_computing_structure_refinement 'SHELXL-97 (Sheldrick, 1997)'
_computing_structure_solution 'SHELXS-97 (Sheldrick, 1990)'
_diffrn_ambient_temperature 293(2)
_diffrn_measured_fraction_theta_full 0.997
_diffrn_measured_fraction_theta_max 0.997
_diffrn_radiation_monochromator graphite
_diffrn_radiation_source 'fine-focus sealed tube'
_diffrn_radiation_type MoK\a
_diffrn_radiation_wavelength 0.71073
_diffrn_reflns_av_R_equivalents 0.0655
_diffrn_reflns_av_sigmaI/netI 0.0513
_diffrn_reflns_limit_h_max 11
_diffrn_reflns_limit_h_min -13
_diffrn_reflns_limit_k_max 24
_diffrn_reflns_limit_k_min -25
_diffrn_reflns_limit_l_max 15
_diffrn_reflns_limit_l_min -27
_diffrn_reflns_number 22514
_diffrn_reflns_theta_full 26.06
_diffrn_reflns_theta_max 26.06
_diffrn_reflns_theta_min 2.20
_exptl_absorpt_coefficient_mu 1.041
_exptl_absorpt_correction_T_max 0.7453
_exptl_absorpt_correction_T_min 0.6648
_exptl_absorpt_correction_type multi-scan
_exptl_absorpt_process_details 'Sheldrick, G. M. (2008). SADABS'
_exptl_crystal_colour colorless
_exptl_crystal_density_diffrn 1.679
_exptl_crystal_density_method 'not measured'
_exptl_crystal_description needle
_exptl_crystal_F_000 2464
_exptl_crystal_size_max 0.32
_exptl_crystal_size_mid 0.12
_exptl_crystal_size_min 0.08
_refine_diff_density_max 1.075
_refine_diff_density_min -0.558
_refine_diff_density_rms 0.106
_refine_ls_extinction_method none
_refine_ls_goodness_of_fit_ref 1.023
_refine_ls_hydrogen_treatment constr
_refine_ls_matrix_type full
_refine_ls_number_parameters 325
_refine_ls_number_reflns 4787
_refine_ls_number_restraints 0
_refine_ls_restrained_S_all 1.023
_refine_ls_R_factor_all 0.0740
_refine_ls_R_factor_gt 0.0450
_refine_ls_shift/su_max 0.002
_refine_ls_shift/su_mean 0.000
_refine_ls_structure_factor_coef Fsqd
_refine_ls_weighting_details 'calc w=1/[\s^2^(Fo^2^)+(0.0612P)^2^+4.1892P] where P=(Fo^2^+2Fc^2^)/3'
_refine_ls_weighting_scheme calc
_refine_ls_wR_factor_gt 0.1107
_refine_ls_wR_factor_ref 0.1253
_reflns_number_gt 3300
_reflns_number_total 4787
_reflns_threshold_expression >2sigma(I)
_cod_data_source_file cg4013334_si_002.cif
_cod_data_source_block 7
_cod_original_cell_volume 4849.0(8)
_cod_original_sg_symbol_H-M Pbca
_cod_database_code 4509989

loop_
_symmetry_equiv_pos_as_xyz
'x, y, z'
'-x+1/2, -y, z+1/2'
'-x, y+1/2, -z+1/2'
'x+1/2, -y+1/2, -z'
'-x, -y, -z'
'x-1/2, y, -z-1/2'
'x, -y-1/2, z-1/2'
'-x-1/2, y-1/2, z'

loop_
_atom_site_label
_atom_site_type_symbol
_atom_site_fract_x
_atom_site_fract_y
_atom_site_fract_z
_atom_site_U_iso_or_equiv
_atom_site_adp_type
_atom_site_occupancy
_atom_site_symmetry_multiplicity
_atom_site_calc_flag
_atom_site_refinement_flags
Cd1 Cd 0.56965(3) 0.138826(16) 0.624885(15) 0.02452(13) Uani 1 1 d .
S1 S 1.07557(12) 0.14029(7) 0.62865(7) 0.0405(4) Uani 1 1 d .
N1 N 0.6411(4) 0.0665(2) 0.44039(18) 0.0358(10) Uani 1 1 d .
N2 N 0.6011(4) 0.0823(2) 0.53662(18) 0.0356(10) Uani 1 1 d .
N3 N 0.8625(4) 0.01980(19) 0.25593(17) 0.0293(9) Uani 1 1 d .
N4 N 0.9328(4) -0.0509(2) 0.18924(18) 0.0331(10) Uani 1 1 d .
N5 N 0.5696(4) 0.2004(2) 0.26166(18) 0.0300(9) Uani 1 1 d .
N6 N 0.5368(4) 0.2833(2) 0.19957(18) 0.0361(11) Uani 1 1 d .
C1 C 0.6651(5) 0.0810(2) 0.3782(2) 0.0321(11) Uani 1 1 d .
C2 C 0.7505(5) 0.0447(2) 0.3473(2) 0.0324(12) Uani 1 1 d .
H2A H 0.7914 0.0101 0.3661 0.039 Uiso 1 1 calc R
C3 C 0.7755(4) 0.0598(2) 0.2880(2) 0.0272(11) Uani 1 1 d .
C4 C 0.7152(5) 0.1102(2) 0.2587(2) 0.0300(11) Uani 1 1 d .
H4A H 0.7317 0.1192 0.2183 0.036 Uiso 1 1 calc R
C5 C 0.6292(5) 0.1472(2) 0.2909(2) 0.0294(11) Uani 1 1 d .
C6 C 0.6021(5) 0.1327(2) 0.3498(2) 0.0324(12) Uani 1 1 d .
H6A H 0.5426 0.1568 0.3708 0.039 Uiso 1 1 calc R
C7 C 0.6003(5) 0.1085(3) 0.4833(2) 0.0366(13) Uani 1 1 d .
H7A H 0.5747 0.1512 0.4755 0.044 Uiso 1 1 calc R
C8 C 0.6416(7) 0.0190(3) 0.5284(3) 0.0582(18) Uani 1 1 d .
H8A H 0.6500 -0.0120 0.5589 0.070 Uiso 1 1 calc R
C9 C 0.6668(7) 0.0090(3) 0.4702(3) 0.065(2) Uani 1 1 d .
H9A H 0.6963 -0.0296 0.4530 0.078 Uiso 1 1 calc R
C10 C 0.8389(5) -0.0138(3) 0.2042(2) 0.0380(13) Uani 1 1 d .
H10A H 0.7653 -0.0107 0.1822 0.046 Uiso 1 1 calc R
C11 C 1.0199(5) -0.0418(3) 0.2335(2) 0.0350(12) Uani 1 1 d .
H11A H 1.0973 -0.0622 0.2350 0.042 Uiso 1 1 calc R
C12 C 0.9766(5) 0.0010(3) 0.2744(2) 0.0357(12) Uani 1 1 d .
H12A H 1.0178 0.0151 0.3090 0.043 Uiso 1 1 calc R
C13 C 0.6137(5) 0.2372(3) 0.2153(2) 0.0380(13) Uani 1 1 d .
H13A H 0.6904 0.2302 0.1968 0.046 Uiso 1 1 calc R
C14 C 0.4359(5) 0.2769(3) 0.2382(3) 0.0433(14) Uani 1 1 d .
H14A H 0.3653 0.3033 0.2377 0.052 Uiso 1 1 calc R
C15 C 0.4552(5) 0.2268(3) 0.2762(3) 0.0413(14) Uani 1 1 d .
H15A H 0.4017 0.2127 0.3066 0.050 Uiso 1 1 calc R
C16 C 0.9578(4) 0.1798(3) 0.5914(2) 0.0338(12) Uani 1 1 d .
C17 C 1.0022(5) 0.2183(3) 0.5466(2) 0.0371(13) Uani 1 1 d .
H17A H 0.9516 0.2430 0.5212 0.045 Uiso 1 1 calc R
C18 C 1.1338(5) 0.2172(3) 0.5427(2) 0.0376(13) Uani 1 1 d .
H18A H 1.1793 0.2412 0.5146 0.045 Uiso 1 1 calc R
C19 C 1.1862(4) 0.1770(2) 0.5844(2) 0.0293(11) Uani 1 1 d .
C20 C 0.8253(5) 0.1684(3) 0.6075(3) 0.0414(14) Uani 1 1 d .
C21 C 1.3203(5) 0.1631(3) 0.5963(2) 0.0318(12) Uani 1 1 d .
O1 O 0.8002(4) 0.1200(3) 0.6396(2) 0.0682(14) Uani 1 1 d .
O1W O 0.8017(6) 0.3415(3) 0.6007(3) 0.127(3) Uani 1 1 d .
H1WD H 0.7850 0.3010 0.5971 0.190 Uiso 1 1 d R
H1WB H 0.7437 0.3639 0.5847 0.190 Uiso 1 1 d R
O2 O 0.7445(3) 0.20713(19) 0.58883(17) 0.0451(10) Uani 1 1 d .
O2W O 1.4125(9) 0.3289(4) 0.6000(5) 0.202(5) Uani 1 1 d .
H2WA H 1.4092 0.2888 0.5899 0.303 Uiso 1 1 d R
H2WB H 1.4293 0.3319 0.6374 0.303 Uiso 1 1 d R
O3 O 1.4021(3) 0.19542(19) 0.56850(18) 0.0458(10) Uani 1 1 d .
O3W O 0.6007(10) 0.4189(6) 0.5988(5) 0.245(6) Uani 1 1 d .
H3WA H 0.6249 0.4583 0.6027 0.368 Uiso 1 1 d R
H3WB H 0.5653 0.4142 0.5647 0.368 Uiso 1 1 d R
O4 O 1.3452(3) 0.11934(19) 0.63304(16) 0.0405(9) Uani 1 1 d .

loop_
_atom_site_aniso_label
_atom_site_aniso_U_11
_atom_site_aniso_U_22
_atom_site_aniso_U_33
_atom_site_aniso_U_23
_atom_site_aniso_U_13
_atom_site_aniso_U_12
Cd1 0.0195(2) 0.0328(2) 0.0213(2) 0.00174(14) 0.00033(14) 0.00133(15)
S1 0.0238(7) 0.0553(8) 0.0425(8) 0.0240(7) 0.0004(6) 0.0003(6)
N1 0.049(3) 0.033(2) 0.025(2) 0.0027(18) 0.008(2) 0.011(2)
N2 0.045(3) 0.040(2) 0.022(2) -0.0029(19) 0.0111(19) 0.008(2)
N3 0.031(2) 0.032(2) 0.025(2) -0.0061(17) 0.0035(18) 0.0015(19)
N4 0.027(2) 0.042(2) 0.029(2) -0.0118(19) 0.0020(18) 0.005(2)
N5 0.028(2) 0.035(2) 0.027(2) 0.0025(17) 0.0054(18) 0.0055(19)
N6 0.038(3) 0.040(2) 0.030(2) 0.0059(19) 0.0008(19) 0.005(2)
C1 0.039(3) 0.035(3) 0.022(3) -0.004(2) 0.003(2) 0.000(2)
C2 0.037(3) 0.036(3) 0.024(3) 0.000(2) 0.000(2) 0.008(2)
C3 0.025(3) 0.032(3) 0.024(3) -0.007(2) 0.005(2) -0.001(2)
C4 0.035(3) 0.032(3) 0.022(3) -0.002(2) 0.003(2) 0.000(2)
C5 0.030(3) 0.030(3) 0.027(3) -0.002(2) -0.001(2) 0.005(2)
C6 0.037(3) 0.036(3) 0.024(3) 0.000(2) 0.008(2) 0.009(2)
C7 0.054(4) 0.031(3) 0.025(3) 0.000(2) 0.008(2) 0.011(2)
C8 0.090(5) 0.051(4) 0.034(3) 0.008(3) 0.020(3) 0.016(4)
C9 0.112(7) 0.039(3) 0.045(4) 0.002(3) 0.016(4) 0.028(4)
C10 0.032(3) 0.047(3) 0.035(3) -0.008(3) 0.000(2) 0.003(3)
C11 0.026(3) 0.040(3) 0.039(3) -0.010(2) -0.002(2) 0.004(2)
C12 0.030(3) 0.048(3) 0.028(3) -0.013(2) -0.004(2) -0.002(2)
C13 0.027(3) 0.048(3) 0.038(3) 0.009(3) 0.011(2) 0.004(3)
C14 0.031(3) 0.050(3) 0.049(4) 0.010(3) 0.012(3) 0.014(3)
C15 0.041(4) 0.041(3) 0.042(3) 0.008(3) 0.014(3) 0.009(3)
C16 0.017(3) 0.048(3) 0.037(3) 0.009(2) 0.000(2) -0.001(2)
C17 0.026(3) 0.048(3) 0.037(3) 0.018(3) -0.003(2) 0.004(2)
C18 0.025(3) 0.046(3) 0.041(3) 0.017(3) 0.002(2) 0.000(2)
C19 0.025(3) 0.032(3) 0.031(3) 0.001(2) 0.003(2) 0.000(2)
C20 0.023(3) 0.059(4) 0.041(3) 0.008(3) -0.004(2) -0.007(3)
C21 0.027(3) 0.033(3) 0.035(3) -0.008(2) -0.007(2) 0.006(2)
O1 0.034(2) 0.099(4) 0.071(3) 0.049(3) -0.009(2) -0.022(2)
O1W 0.113(6) 0.088(4) 0.180(7) 0.024(4) -0.075(5) -0.030(4)
O2 0.0162(19) 0.062(3) 0.057(3) 0.001(2) 0.0000(17) 0.0023(18)
O2W 0.235(13) 0.111(7) 0.260(11) -0.030(7) 0.035(8) 0.040(7)
O3 0.022(2) 0.057(2) 0.058(3) 0.016(2) 0.0060(17) 0.0011(18)
O3W 0.221(12) 0.318(16) 0.197(10) -0.085(11) 0.083(8) 0.067(11)
O4 0.028(2) 0.047(2) 0.047(2) 0.0099(18) -0.0081(17) 0.0044(17)

loop_
_atom_type_symbol
_atom_type_description
_atom_type_scat_dispersion_real
_atom_type_scat_dispersion_imag
_atom_type_scat_source
C C 0.0033 0.0016 'International Tables Vol C Tables 4.2.6.8 and 6.1.1.4'
H H 0.0000 0.0000 'International Tables Vol C Tables 4.2.6.8 and 6.1.1.4'
N N 0.0061 0.0033 'International Tables Vol C Tables 4.2.6.8 and 6.1.1.4'
O O 0.0106 0.0060 'International Tables Vol C Tables 4.2.6.8 and 6.1.1.4'
S S 0.1246 0.1234 'International Tables Vol C Tables 4.2.6.8 and 6.1.1.4'
Cd Cd -0.8075 1.2024 'International Tables Vol C Tables 4.2.6.8 and 6.1.1.4'

loop_
_geom_angle_atom_site_label_1
_geom_angle_atom_site_label_2
_geom_angle_atom_site_label_3
_geom_angle
_geom_angle_site_symmetry_1
_geom_angle_site_symmetry_3
N4 Cd1 N2 97.82(15) 2_655 .
N4 Cd1 N6 95.31(16) 2_655 7_566
N2 Cd1 N6 166.86(15) . 7_566
N4 Cd1 O4 79.36(13) 2_655 1_455
N2 Cd1 O4 97.23(14) . 1_455
N6 Cd1 O4 84.79(14) 7_566 1_455
N4 Cd1 O2 130.69(13) 2_655 .
N2 Cd1 O2 84.11(14) . .
N6 Cd1 O2 87.64(14) 7_566 .
O4 Cd1 O2 149.64(12) 1_455 .
N4 Cd1 O3 132.12(13) 2_655 1_455
N2 Cd1 O3 85.00(15) . 1_455
N6 Cd1 O3 85.91(14) 7_566 1_455
O4 Cd1 O3 53.00(12) 1_455 1_455
O2 Cd1 O3 97.20(12) . 1_455
N4 Cd1 O1 79.16(14) 2_655 .
N2 Cd1 O1 83.64(16) . .
N6 Cd1 O1 99.28(17) 7_566 .
O4 Cd1 O1 158.42(14) 1_455 .
O2 Cd1 O1 51.94(13) . .
O3 Cd1 O1 148.00(12) 1_455 .
C16 S1 C19 91.7(2) . .
C7 N1 C9 105.7(4) . .
C7 N1 C1 126.9(4) . .
C9 N1 C1 127.0(4) . .
C7 N2 C8 105.7(4) . .
C7 N2 Cd1 124.4(3) . .
C8 N2 Cd1 129.2(4) . .
C12 N3 C10 106.3(4) . .
C12 N3 C3 127.3(4) . .
C10 N3 C3 125.8(4) . .
C10 N4 C11 105.6(4) . .
C10 N4 Cd1 127.1(3) . 2_654
C11 N4 Cd1 124.0(3) . 2_654
C13 N5 C15 105.6(4) . .
C13 N5 C5 127.7(4) . .
C15 N5 C5 126.6(4) . .
C13 N6 C14 105.2(4) . .
C13 N6 Cd1 126.2(4) . 7_565
C14 N6 Cd1 128.6(3) . 7_565
C2 C1 C6 120.6(5) . .
C2 C1 N1 119.4(5) . .
C6 C1 N1 120.0(4) . .
C1 C2 C3 119.2(5) . .
C1 C2 H2A 120.4 . .
C3 C2 H2A 120.4 . .
C2 C3 C4 121.7(4) . .
C2 C3 N3 118.2(4) . .
C4 C3 N3 120.0(4) . .
C3 C4 C5 118.5(4) . .
C3 C4 H4A 120.7 . .
C5 C4 H4A 120.7 . .
C6 C5 C4 120.7(4) . .
C6 C5 N5 120.3(4) . .
C4 C5 N5 118.9(4) . .
C5 C6 C1 119.2(5) . .
C5 C6 H6A 120.4 . .
C1 C6 H6A 120.4 . .
N2 C7 N1 111.9(5) . .
N2 C7 H7A 124.0 . .
N1 C7 H7A 124.0 . .
C9 C8 N2 109.7(5) . .
C9 C8 H8A 125.2 . .
N2 C8 H8A 125.2 . .
C8 C9 N1 106.9(5) . .
C8 C9 H9A 126.5 . .
N1 C9 H9A 126.5 . .
N4 C10 N3 111.3(5) . .
N4 C10 H10A 124.3 . .
N3 C10 H10A 124.3 . .
C12 C11 N4 109.6(5) . .
C12 C11 H11A 125.2 . .
N4 C11 H11A 125.2 . .
C11 C12 N3 107.2(4) . .
C11 C12 H12A 126.4 . .
N3 C12 H12A 126.4 . .
N6 C13 N5 112.5(5) . .
N6 C13 H13A 123.8 . .
N5 C13 H13A 123.8 . .
C15 C14 N6 109.8(5) . .
C15 C14 H14A 125.1 . .
N6 C14 H14A 125.1 . .
C14 C15 N5 106.9(5) . .
C14 C15 H15A 126.6 . .
N5 C15 H15A 126.6 . .
C17 C16 C20 127.2(5) . .
C17 C16 S1 111.6(4) . .
C20 C16 S1 121.2(4) . .
C16 C17 C18 112.8(4) . .
C16 C17 H17A 123.6 . .
C18 C17 H17A 123.6 . .
C19 C18 C17 112.4(4) . .
C19 C18 H18A 123.8 . .
C17 C18 H18A 123.8 . .
C18 C19 C21 129.4(5) . .
C18 C19 S1 111.5(4) . .
C21 C19 S1 119.1(4) . .
O2 C20 O1 122.8(5) . .
O2 C20 C16 119.2(5) . .
O1 C20 C16 118.0(5) . .
O4 C21 O3 123.3(5) . .
O4 C21 C19 117.5(5) . .
O3 C21 C19 119.2(5) . .
C20 O1 Cd1 91.0(3) . .
H1WD O1W H1WB 109.5 . .
C20 O2 Cd1 93.6(3) . .
H2WA O2W H2WB 109.5 . .
C21 O3 Cd1 90.9(3) . 1_655
H3WA O3W H3WB 109.5 . .
C21 O4 Cd1 92.6(3) . 1_655

loop_
_geom_bond_atom_site_label_1
_geom_bond_atom_site_label_2
_geom_bond_distance
_geom_bond_site_symmetry_2
Cd1 N4 2.292(4) 2_655
Cd1 N2 2.294(4) .
Cd1 N6 2.320(4) 7_566
Cd1 O4 2.448(4) 1_455
Cd1 O2 2.470(4) .
Cd1 O3 2.475(4) 1_455
Cd1 O1 2.525(4) .
S1 C16 1.711(5) .
S1 C19 1.712(5) .
N1 C7 1.353(6) .
N1 C9 1.374(7) .
N1 C1 1.431(6) .
N2 C7 1.296(6) .
N2 C8 1.375(7) .
N3 C12 1.347(7) .
N3 C10 1.359(6) .
N3 C3 1.429(6) .
N4 C10 1.303(6) .
N4 C11 1.366(6) .
N4 Cd1 2.292(4) 2_654
N5 C13 1.357(6) .
N5 C15 1.379(6) .
N5 C5 1.416(6) .
N6 C13 1.300(6) .
N6 C14 1.385(6) .
N6 Cd1 2.320(4) 7_565
C1 C2 1.363(7) .
C1 C6 1.402(7) .
C2 C3 1.376(6) .
C2 H2A 0.9300 .
C3 C4 1.376(7) .
C4 C5 1.390(7) .
C4 H4A 0.9300 .
C5 C6 1.369(7) .
C6 H6A 0.9300 .
C7 H7A 0.9300 .
C8 C9 1.333(7) .
C8 H8A 0.9300 .
C9 H9A 0.9300 .
C10 H10A 0.9300 .
C11 C12 1.342(7) .
C11 H11A 0.9300 .
C12 H12A 0.9300 .
C13 H13A 0.9300 .
C14 C15 1.340(7) .
C14 H14A 0.9300 .
C15 H15A 0.9300 .
C16 C17 1.352(7) .
C16 C20 1.484(7) .
C17 C18 1.416(7) .
C17 H17A 0.9300 .
C18 C19 1.357(7) .
C18 H18A 0.9300 .
C19 C21 1.490(6) .
C20 O2 1.245(6) .
C20 O1 1.247(7) .
C21 O4 1.238(6) .
C21 O3 1.258(6) .
O1W H1WD 0.8501 .
O1W H1WB 0.8500 .
O2W H2WA 0.8501 .
O2W H2WB 0.8500 .
O3 Cd1 2.475(4) 1_655
O3W H3WA 0.8500 .
O3W H3WB 0.8502 .
O4 Cd1 2.448(4) 1_655
